data_9015311
loop_
_publ_author_name
'Schobinger-Papamantellos P'
'Buschow, K.'
'de Boer, F.'
'Ritter, C.'
'Isnard, O.'
'Fauth, F.'

_publ_section_title
;
 The Fe ordering in R Fe6 Ge6 compounds with non-magnetic R (R = Y, Lu, Hf)
 studied by neutron diffraction and magnetic measurements
 _cod_database_code 1008886
;
_journal_name_full 'Journal of Alloys and Compounds'
_journal_page_first 59
_journal_page_last 65
_journal_volume 267
_journal_year 1998
_chemical_formula_sum 'Fe3 Ge3 Y0.5'
_space_group_IT_number 63
_symmetry_space_group_name_Hall '-C 2c 2'
_symmetry_space_group_name_H-M 'C m c m'
_cell_angle_alpha 90
_cell_angle_beta 90
_cell_angle_gamma 90
_cell_length_a 8.11975
_cell_length_b 17.72995
_cell_length_c 5.11821
_cell_formula_units_Z 8
_cell_volume 736.832
_database_code_amcsd 0016753
_exptl_crystal_density_diffrn 7.749
_cod_duplicate_entry 1008886
_cod_original_formula_sum 'Y.5 Ge3 Fe3'
_cod_database_code 9015311
_amcsd_formula_title 'Fe6 Ge6 Y'

loop_
_space_group_symop_operation_xyz
x,y,z
1/2+x,1/2+y,z
x,-y,1/2+z
1/2+x,1/2-y,1/2+z
-x,y,1/2-z
1/2-x,1/2+y,1/2-z
-x,y,z
1/2-x,1/2+y,z
x,-y,-z
1/2+x,1/2-y,-z
x,y,1/2-z
1/2+x,1/2+y,1/2-z
-x,-y,1/2+z
1/2-x,1/2-y,1/2+z
-x,-y,-z
1/2-x,1/2-y,-z

loop_
_atom_site_label
_atom_site_fract_x
_atom_site_fract_y
_atom_site_fract_z
_atom_site_occupancy
Y1 0.00000 0.12920 0.25000 0.76000
Y2 0.00000 0.12080 0.25000 0.24000
Ge1 0.00000 0.03730 0.75000 1.00000
Ge2 0.50000 0.03730 0.75000 1.00000
Ge3 0.00000 0.21030 0.75000 1.00000
Ge4 0.50000 0.20510 0.75000 1.00000
Ge5 0.34690 0.12370 0.25000 0.76000
Ge6 0.84690 0.12630 0.25000 0.24000
Fe1 0.25000 0.25000 0.00000 1.00000
Fe2 0.25170 0.00000 0.00000 1.00000
Fe3 0.25110 0.12610 0.75000 1.00000

loop_
_cod_related_entry_id
_cod_related_entry_database
_cod_related_entry_code
1 AMCSD 0016753
